data_1531759
loop_
_publ_author_name
'Miyazaki, Y.'
'Onoda, M.'
'Oku, T.'
'Kikuchi, M.'
'Ishii, Y.'
'Ono, Y.'
'Morii, Y.'
'Kajitani, T.'

_publ_section_title
;
 Modulated structure of the thermoelectric compound (Ca2 Co O3)0.62 Co O2
;
_journal_name_full 'Journal of the Physical Society of Japan'
_journal_page_first 491
_journal_page_last 497
_journal_volume 71
_journal_year 2002
_chemical_formula_sum 'Ca2 Co O3'
_space_group_IT_number 8
_symmetry_space_group_name_Hall 'C -2y'
_symmetry_space_group_name_H-M 'C 1 m 1'
_cell_angle_alpha 90
_cell_angle_beta 98.14
_cell_angle_gamma 90
_cell_formula_units_Z 2
_cell_length_a 4.8339
_cell_length_b 4.5582
_cell_length_c 10.8436
_cell_volume 236.519
_citation_journal_id_ASTM JUPSAU
_cod_data_source_file Miyazaki_JUPSAU_2002_717.cif
_cod_data_source_block Ca2Co1O3
_cod_original_cell_volume 236.5194
_cod_original_formula_sum 'Ca2 Co1 O3'
_cod_database_code 1531759

loop_
_symmetry_equiv_pos_as_xyz
x,y,z
x,-y,z
x+1/2,y+1/2,z
x+1/2,-y+1/2,z

loop_
_atom_site_label
_atom_site_type_symbol
_atom_site_fract_x
_atom_site_fract_y
_atom_site_fract_z
_atom_site_occupancy
_atom_site_U_iso_or_equiv
Co1 Co+2 0.702 0 0.505 1 0.0
O1 O-2 0.183 0 0.497 1 0.0
O3 O-2 0.837 0 0.677 1 0.0
Ca1 Ca+2 0.312 0 0.727 1 0.0
Ca2 Ca+2 0.182 0 0.281 1 0.0
O2 O-2 0.718 0 0.338 1 0.0
